data_4339026
loop_
_publ_author_name
'Basharat, Siama'
'Carmalt, Claire J.'
'Barnett, Sarah A.'
'Tocher, Derek A.'
'Davies, Hywel O.'

_publ_section_title
;
 Aerosol assisted chemical vapor deposition of In2O3 films from Me3In and
 donor functionalized alcohols.
;
_journal_issue 22
_journal_name_full 'Inorganic chemistry'
_journal_page_first 9473
_journal_page_last 9480
_journal_paper_doi 10.1021/ic701372b
_journal_volume 46
_journal_year 2007
_chemical_formula_moiety 'C12 H32 In2 N2 O2'
_chemical_formula_sum 'C12 H32 In2 N2 O2'
_chemical_formula_weight 466.04
_chemical_name_common {Me2In[OCH2CH2N(Me)2]}2
_chemical_name_systematic
;compound 1 
  ?
;
_space_group_IT_number 56
_symmetry_cell_setting orthorhombic
_symmetry_space_group_name_Hall '-P 2ab 2ac'
_symmetry_space_group_name_H-M 'P c c n'
_atom_sites_solution_hydrogens 'methyl H found from delta-F; others geometrically placed'
_atom_sites_solution_primary direct
_atom_sites_solution_secondary 'difference Fourier synthesis'
_audit_creation_method SHELXL-97
_cell_angle_alpha 90.00
_cell_angle_beta 90.00
_cell_angle_gamma 90.00
_cell_formula_units_Z 4
_cell_length_a 11.6733(14)
_cell_length_b 15.6152(18)
_cell_length_c 10.3060(12)
_cell_measurement_reflns_used 6075
_cell_measurement_temperature 150(2)
_cell_measurement_theta_max 28.192
_cell_measurement_theta_min 2.609
_cell_volume 1878.6(4)
_computing_cell_refinement 'Bruker SAINT'
_computing_data_collection 'Bruker SMART'
_computing_data_reduction 'Bruker SAINT'
_computing_molecular_graphics 'Bruker SHELXTL'
_computing_publication_material 'Bruker SHELXTL and local programs'
_computing_structure_refinement 'SHELXL-97 (Sheldrick, 1997)'
_computing_structure_solution 'SHELXS-97 (Sheldrick, 1990)'
_diffrn_ambient_temperature 150(2)
_diffrn_measured_fraction_theta_full 0.987
_diffrn_measured_fraction_theta_max 0.974
_diffrn_measurement_device_type 'Bruker SMART APEX diffractometer'
_diffrn_measurement_method '\w rotation with narrow frames'
_diffrn_radiation_monochromator graphite
_diffrn_radiation_source 'fine-focus sealed tube'
_diffrn_radiation_type MoK\a
_diffrn_radiation_wavelength 0.71073
_diffrn_reflns_av_R_equivalents 0.0188
_diffrn_reflns_av_sigmaI/netI 0.0155
_diffrn_reflns_limit_h_max 15
_diffrn_reflns_limit_h_min -14
_diffrn_reflns_limit_k_max 20
_diffrn_reflns_limit_k_min -19
_diffrn_reflns_limit_l_max 13
_diffrn_reflns_limit_l_min -9
_diffrn_reflns_number 10284
_diffrn_reflns_theta_full 26.00
_diffrn_reflns_theta_max 28.26
_diffrn_reflns_theta_min 3.71
_diffrn_standards_decay_% 0
_diffrn_standards_number 0
_exptl_absorpt_coefficient_mu 2.453
_exptl_absorpt_correction_T_max 1.0000
_exptl_absorpt_correction_T_min 0.7712
_exptl_absorpt_correction_type multi-scan
_exptl_absorpt_process_details 'SADABS v2.03'
_exptl_crystal_colour Colourless
_exptl_crystal_density_diffrn 1.648
_exptl_crystal_density_method 'not measured'
_exptl_crystal_description Plate
_exptl_crystal_F_000 928
_exptl_crystal_size_max 0.46
_exptl_crystal_size_mid 0.32
_exptl_crystal_size_min 0.15
_refine_diff_density_max 0.404
_refine_diff_density_min -0.384
_refine_diff_density_rms 0.062
_refine_ls_extinction_method none
_refine_ls_goodness_of_fit_ref 1.112
_refine_ls_hydrogen_treatment 'rigid rotor model for methyls; others riding'
_refine_ls_matrix_type full
_refine_ls_number_parameters 82
_refine_ls_number_reflns 2265
_refine_ls_number_restraints 0
_refine_ls_restrained_S_all 1.112
_refine_ls_R_factor_all 0.0232
_refine_ls_R_factor_gt 0.0201
_refine_ls_shift/su_max 0.001
_refine_ls_shift/su_mean 0.000
_refine_ls_structure_factor_coef Fsqd
_refine_ls_weighting_details 'calc w=1/[\s^2^(Fo^2^)+(0.0178P)^2^+1.0722P] where P=(Fo^2^+2Fc^2^)/3'
_refine_ls_weighting_scheme calc
_refine_ls_wR_factor_gt 0.0453
_refine_ls_wR_factor_ref 0.0466
_reflns_number_gt 2072
_reflns_number_total 2265
_reflns_threshold_expression I>2\s(I)
_cod_data_source_file ic701372b-file002.cif
_cod_data_source_block STR0528
_cod_depositor_comments
;
The following automatic conversions were performed:

'_symmetry_cell_setting' value 'Orthorhombic' changed to
'orthorhombic' according to
/usr/data/users/saulius/automatic-downloads/retrospective/ACS/lib/dictionaries/cif_core.dic
dictionary named 'cif_core.dic' version 2.4.2 from 2011-04-26.

Automatic conversion script
Id: cif_fix_values 2281 2013-09-26 08:29:07Z andrius 

The following automatic conversions were performed:

'_atom_sites_solution_primary' value 'direct methods' was changed to
'direct'.

Automatic conversion script
Id: cif_fix_values 6452 2018-10-05 10:23:21Z andrius 
;
_cod_original_sg_symbol_H-M Pccn
_cod_database_code 4339026

loop_
_symmetry_equiv_pos_as_xyz
'x, y, z'
'-x+1/2, -y+1/2, z'
'-x, y+1/2, -z+1/2'
'x+1/2, -y, -z+1/2'
'-x, -y, -z'
'x-1/2, y-1/2, -z'
'x, -y-1/2, z-1/2'
'-x-1/2, y, z-1/2'

loop_
_atom_site_label
_atom_site_type_symbol
_atom_site_fract_x
_atom_site_fract_y
_atom_site_fract_z
_atom_site_U_iso_or_equiv
_atom_site_adp_type
_atom_site_occupancy
_atom_site_symmetry_multiplicity
_atom_site_calc_flag
_atom_site_refinement_flags
In1 In 0.586094(12) 0.463238(8) 0.369500(13) 0.02683(6) Uani 1 1 d .
O1 O 0.43421(13) 0.43567(10) 0.47861(15) 0.0371(3) Uani 1 1 d .
C1 C 0.36477(19) 0.36583(14) 0.4514(2) 0.0377(5) Uani 1 1 d .
H1A H 0.2974 0.3850 0.4009 0.045 Uiso 1 1 calc R
H1B H 0.3369 0.3405 0.5336 0.045 Uiso 1 1 calc R
C2 C 0.42969(19) 0.29861(14) 0.3748(2) 0.0344(5) Uani 1 1 d .
H2A H 0.4857 0.2699 0.4323 0.041 Uiso 1 1 calc R
H2B H 0.3753 0.2547 0.3429 0.041 Uiso 1 1 calc R
N1 N 0.49035(14) 0.33683(10) 0.26385(15) 0.0267(3) Uani 1 1 d .
C3 C 0.4099(2) 0.36385(17) 0.1628(3) 0.0507(7) Uani 1 1 d .
H3A H 0.3626 0.3150 0.1365 0.076 Uiso 1 1 calc R
H3B H 0.4526 0.3852 0.0877 0.076 Uiso 1 1 calc R
H3C H 0.3605 0.4094 0.1966 0.076 Uiso 1 1 calc R
C4 C 0.57185(19) 0.27462(14) 0.2095(2) 0.0357(5) Uani 1 1 d .
H4A H 0.6272 0.2580 0.2763 0.054 Uiso 1 1 calc R
H4B H 0.6124 0.3006 0.1361 0.054 Uiso 1 1 calc R
H4C H 0.5302 0.2238 0.1797 0.054 Uiso 1 1 calc R
C5 C 0.56535(17) 0.54578(13) 0.2035(2) 0.0480(6) Uani 1 1 d .
H5A H 0.4841 0.5599 0.1927 0.072 Uiso 1 1 calc R
H5B H 0.5932 0.5165 0.1256 0.072 Uiso 1 1 calc R
H5C H 0.6093 0.5985 0.2168 0.072 Uiso 1 1 calc R
C6 C 0.72904(16) 0.39423(14) 0.4509(2) 0.0508(6) Uani 1 1 d R
H6A H 0.7596 0.4260 0.5253 0.076 Uiso 1 1 calc R
H6B H 0.7890 0.3879 0.3850 0.076 Uiso 1 1 calc R
H6C H 0.7035 0.3375 0.4794 0.076 Uiso 1 1 calc R

loop_
_atom_site_aniso_label
_atom_site_aniso_U_11
_atom_site_aniso_U_22
_atom_site_aniso_U_33
_atom_site_aniso_U_23
_atom_site_aniso_U_13
_atom_site_aniso_U_12
In1 0.02815(9) 0.02313(8) 0.02922(9) -0.00234(5) 0.00754(5) -0.00094(5)
O1 0.0367(8) 0.0312(7) 0.0433(9) -0.0138(7) 0.0165(7) -0.0115(6)
C1 0.0314(11) 0.0337(11) 0.0480(13) -0.0126(10) 0.0098(9) -0.0077(9)
C2 0.0398(11) 0.0266(10) 0.0367(11) -0.0051(8) 0.0090(9) -0.0058(9)
N1 0.0335(9) 0.0231(8) 0.0235(7) 0.0003(6) -0.0013(6) 0.0023(7)
C3 0.0653(17) 0.0423(14) 0.0444(13) -0.0033(11) -0.0255(12) 0.0084(12)
C4 0.0423(12) 0.0296(11) 0.0352(11) -0.0056(8) 0.0084(9) 0.0020(9)
C5 0.0703(17) 0.0271(11) 0.0465(14) 0.0078(9) 0.0164(13) 0.0037(11)
C6 0.0372(12) 0.0440(13) 0.0711(17) -0.0097(12) -0.0134(12) 0.0045(11)

loop_
_atom_type_symbol
_atom_type_description
_atom_type_scat_dispersion_real
_atom_type_scat_dispersion_imag
_atom_type_scat_source
C C 0.0033 0.0016 'International Tables Vol C Tables 4.2.6.8 and 6.1.1.4'
H H 0.0000 0.0000 'International Tables Vol C Tables 4.2.6.8 and 6.1.1.4'
N N 0.0061 0.0033 'International Tables Vol C Tables 4.2.6.8 and 6.1.1.4'
O O 0.0106 0.0060 'International Tables Vol C Tables 4.2.6.8 and 6.1.1.4'
In In -0.7276 1.3100 'International Tables Vol C Tables 4.2.6.8 and 6.1.1.4'

loop_
_geom_angle_atom_site_label_1
_geom_angle_atom_site_label_2
_geom_angle_atom_site_label_3
_geom_angle
_geom_angle_site_symmetry_1
_geom_angle_site_symmetry_3
_geom_angle_publ_flag
O1 In1 C5 116.33(7) . . y
O1 In1 C6 109.61(7) . . y
C5 In1 C6 133.99(9) . . y
O1 In1 O1 71.75(6) . 5_666 y
C5 In1 O1 96.98(8) . 5_666 y
C6 In1 O1 99.35(8) . 5_666 y
O1 In1 N1 72.66(5) . . y
C5 In1 N1 94.35(8) . . y
C6 In1 N1 96.90(8) . . y
O1 In1 N1 144.08(5) 5_666 . y
C1 O1 In1 122.34(12) . . ?
C1 O1 In1 129.40(12) . 5_666 ?
In1 O1 In1 108.25(6) . 5_666 ?
O1 C1 C2 110.95(17) . . ?
O1 C1 H1A 109.5 . . ?
C2 C1 H1A 109.4 . . ?
O1 C1 H1B 109.4 . . ?
C2 C1 H1B 109.4 . . ?
H1A C1 H1B 108.0 . . ?
N1 C2 C1 111.36(17) . . ?
N1 C2 H2A 109.4 . . ?
C1 C2 H2A 109.4 . . ?
N1 C2 H2B 109.4 . . ?
C1 C2 H2B 109.4 . . ?
H2A C2 H2B 108.0 . . ?
C3 N1 C4 109.52(17) . . ?
C3 N1 C2 111.14(18) . . ?
C4 N1 C2 109.84(16) . . ?
C3 N1 In1 111.51(13) . . ?
C4 N1 In1 113.32(12) . . ?
C2 N1 In1 101.30(11) . . ?
N1 C3 H3A 109.5 . . ?
N1 C3 H3B 109.5 . . ?
H3A C3 H3B 109.5 . . ?
N1 C3 H3C 109.5 . . ?
H3A C3 H3C 109.5 . . ?
H3B C3 H3C 109.5 . . ?
N1 C4 H4A 109.5 . . ?
N1 C4 H4B 109.5 . . ?
H4A C4 H4B 109.5 . . ?
N1 C4 H4C 109.5 . . ?
H4A C4 H4C 109.5 . . ?
H4B C4 H4C 109.5 . . ?
In1 C5 H5A 109.5 . . ?
In1 C5 H5B 109.5 . . ?
H5A C5 H5B 109.5 . . ?
In1 C5 H5C 109.5 . . ?
H5A C5 H5C 109.5 . . ?
H5B C5 H5C 109.5 . . ?
In1 C6 H6A 109.5 . . ?
In1 C6 H6B 109.5 . . ?
H6A C6 H6B 109.5 . . ?
In1 C6 H6C 109.5 . . ?
H6A C6 H6C 109.5 . . ?
H6B C6 H6C 109.5 . . ?

loop_
_geom_bond_atom_site_label_1
_geom_bond_atom_site_label_2
_geom_bond_distance
_geom_bond_site_symmetry_2
_geom_bond_publ_flag
In1 O1 2.1432(14) . y
In1 C5 2.1555(18) . y
In1 C6 2.1563(18) . y
In1 O1 2.2358(14) 5_666 y
In1 N1 2.5161(16) . y
O1 C1 1.387(2) . ?
O1 In1 2.2358(14) 5_666 ?
C1 C2 1.516(3) . ?
C1 H1A 0.9900 . ?
C1 H1B 0.9900 . ?
C2 N1 1.471(2) . ?
C2 H2A 0.9900 . ?
C2 H2B 0.9900 . ?
N1 C3 1.465(3) . ?
N1 C4 1.471(3) . ?
C3 H3A 0.9800 . ?
C3 H3B 0.9800 . ?
C3 H3C 0.9800 . ?
C4 H4A 0.9800 . ?
C4 H4B 0.9800 . ?
C4 H4C 0.9800 . ?
C5 H5A 0.9800 . ?
C5 H5B 0.9800 . ?
C5 H5C 0.9800 . ?
C6 H6A 0.9800 . ?
C6 H6B 0.9800 . ?
C6 H6C 0.9800 . ?

loop_
_geom_torsion_atom_site_label_1
_geom_torsion_atom_site_label_2
_geom_torsion_atom_site_label_3
_geom_torsion_atom_site_label_4
_geom_torsion
_geom_torsion_site_symmetry_1
_geom_torsion_site_symmetry_4
C5 In1 O1 C1 90.49(19) . .
C6 In1 O1 C1 -87.01(19) . .
O1 In1 O1 C1 179.3(2) 5_666 .
N1 In1 O1 C1 4.27(17) . .
C5 In1 O1 In1 -88.83(10) . 5_666
C6 In1 O1 In1 93.67(9) . 5_666
O1 In1 O1 In1 0.0 5_666 5_666
N1 In1 O1 In1 -175.05(9) . 5_666
In1 O1 C1 C2 20.6(3) . .
In1 O1 C1 C2 -160.28(15) 5_666 .
O1 C1 C2 N1 -48.8(3) . .
C1 C2 N1 C3 -71.1(2) . .
C1 C2 N1 C4 167.52(18) . .
C1 C2 N1 In1 47.44(18) . .
O1 In1 N1 C3 90.62(16) . .
C5 In1 N1 C3 -25.63(16) . .
C6 In1 N1 C3 -160.93(16) . .
O1 In1 N1 C3 82.59(18) 5_666 .
O1 In1 N1 C4 -145.26(14) . .
C5 In1 N1 C4 98.49(13) . .
C6 In1 N1 C4 -36.82(14) . .
O1 In1 N1 C4 -153.29(13) 5_666 .
O1 In1 N1 C2 -27.68(12) . .
C5 In1 N1 C2 -143.93(13) . .
C6 In1 N1 C2 80.77(13) . .
O1 In1 N1 C2 -35.71(17) 5_666 .
